data_7714295
loop_
_publ_author_name
'Aman, Michal'
'Dost\'al, Libor'
'R\%u\<zi\<cka, Ale\<s'
'Ruzickova, Zdenka'
'Jambor, Roman'

_publ_section_title
;
 B-substituted group 1 phosphides: Synthesis and reactivity
;
_journal_name_full 'Dalton Transactions'
_journal_paper_doi 10.1039/D3DT02568C
_journal_year 2023
_chemical_formula_moiety 'C56 H66 B2 P2, C4 H8 O'
_chemical_formula_sum 'C60 H74 B2 O P2'
_chemical_formula_weight 894.75
_space_group_crystal_system triclinic
_space_group_IT_number 2
_space_group_name_Hall '-P 1'
_space_group_name_H-M_alt 'P -1'
_atom_sites_solution_hydrogens geom
_audit_creation_method 'APEX3 v2016.5-0'
_audit_update_record
;
2023-06-06 deposited with the CCDC.	2023-10-18 downloaded from the CCDC.
;
_cell_angle_alpha 65.293(2)
_cell_angle_beta 80.363(2)
_cell_angle_gamma 77.830(2)
_cell_formula_units_Z 2
_cell_length_a 12.7391(4)
_cell_length_b 13.6807(5)
_cell_length_c 16.2189(5)
_cell_measurement_reflns_used 61236
_cell_measurement_temperature 150(2)
_cell_measurement_theta_max 27.5
_cell_measurement_theta_min 1
_cell_volume 2500.13(15)
_computing_structure_refinement 'SHELXL-2019/1 (Sheldrick, 2019)'
_diffrn_ambient_temperature 150(2)
_diffrn_detector_area_resol_mean 10.4167
_diffrn_measured_fraction_theta_full 0.999
_diffrn_measured_fraction_theta_max 0.997
_diffrn_measurement_device_type 'Bruker D8 - Venture'
_diffrn_measurement_method '\f and \w scans to fill the Ewald sphere'
_diffrn_radiation_type MoK\a
_diffrn_radiation_wavelength 0.71073
_diffrn_reflns_av_R_equivalents 0.1526
_diffrn_reflns_av_unetI/netI 0.1014
_diffrn_reflns_Laue_measured_fraction_full 0.999
_diffrn_reflns_Laue_measured_fraction_max 0.997
_diffrn_reflns_limit_h_max 16
_diffrn_reflns_limit_h_min -16
_diffrn_reflns_limit_k_max 17
_diffrn_reflns_limit_k_min -17
_diffrn_reflns_limit_l_max 21
_diffrn_reflns_limit_l_min -21
_diffrn_reflns_number 61224
_diffrn_reflns_point_group_measured_fraction_full 0.999
_diffrn_reflns_point_group_measured_fraction_max 0.997
_diffrn_reflns_theta_full 25.242
_diffrn_reflns_theta_max 27.569
_diffrn_reflns_theta_min 2.511
_diffrn_source 'sealed X-ray tube'
_exptl_absorpt_coefficient_mu 0.128
_exptl_absorpt_correction_T_max 0.7456
_exptl_absorpt_correction_T_min 0.6660
_exptl_absorpt_correction_type multi-scan
_exptl_absorpt_process_details
;
SADABS-2016/2 - Bruker AXS area detector
scaling and absorption correction
Reference: Krause, L., Herbst-Irmer, R., Sheldrick G.M. & Stalke D.,
 J. Appl. Cryst. 48 (2015) 3-10.
;
_exptl_crystal_colour 'light yellow'
_exptl_crystal_density_diffrn 1.189
_exptl_crystal_description plate
_exptl_crystal_F_000 964
_exptl_crystal_size_max 0.381
_exptl_crystal_size_mid 0.301
_exptl_crystal_size_min 0.093
_refine_diff_density_max 0.869
_refine_diff_density_min -0.503
_refine_diff_density_rms 0.065
_refine_ls_extinction_method none
_refine_ls_goodness_of_fit_ref 1.012
_refine_ls_hydrogen_treatment constr
_refine_ls_matrix_type full
_refine_ls_number_parameters 578
_refine_ls_number_reflns 11528
_refine_ls_number_restraints 584
_refine_ls_restrained_S_all 0.999
_refine_ls_R_factor_all 0.1279
_refine_ls_R_factor_gt 0.0651
_refine_ls_shift/su_max 0.000
_refine_ls_shift/su_mean 0.000
_refine_ls_structure_factor_coef Fsqd
_refine_ls_weighting_details 'w=1/[\s^2^(Fo^2^)+(0.0554P)^2^+1.8350P] where P=(Fo^2^+2Fc^2^)/3'
_refine_ls_weighting_scheme calc
_refine_ls_wR_factor_gt 0.1270
_refine_ls_wR_factor_ref 0.1508
_reflns_Friedel_coverage 0.000
_reflns_number_gt 7125
_reflns_number_total 11528
_reflns_threshold_expression 'I > 2\s(I)'
_cod_data_source_file d3dt02568c7.cif
_cod_data_source_block 4
_cod_original_cell_volume 2500.14(15)
_cod_database_code 7714295
_shelx_shelxl_version_number 2019/1
_shelx_space_group_comment
;
The symmetry employed for this shelxl refinement is uniquely defined
by the following loop, which should always be used as a source of
symmetry information in preference to the above space-group names.
They are only intended as comments.
;
_exptl_absorpt_special_details
;
The ratio of minimum to maximum
apparent transmission was 0.893
;

loop_
_space_group_symop_operation_xyz
'x, y, z'
'-x, -y, -z'

loop_
_atom_site_label
_atom_site_type_symbol
_atom_site_fract_x
_atom_site_fract_y
_atom_site_fract_z
_atom_site_U_iso_or_equiv
_atom_site_adp_type
_atom_site_occupancy
_atom_site_site_symmetry_order
_atom_site_calc_flag
_atom_site_refinement_flags_posn
_atom_site_refinement_flags_adp
_atom_site_refinement_flags_occupancy
_atom_site_disorder_assembly
_atom_site_disorder_group
P1 P 0.694751 0.36384(5) 0.33973(4) 0.01545(15) Uani 1 1 d . . . . .
B1 B 0.8480(2) 0.3823(2) 0.36391(19) 0.0171(6) Uani 1 1 d . . . . .
O1 O 0.2673(3) 0.8150(3) 0.1895(3) 0.1053(12) Uani 1 1 d D . . . .
C1 C 0.64401(19) 0.5082(2) 0.29643(16) 0.0167(5) Uani 1 1 d . . . . .
C2 C 0.7318(2) 0.5680(2) 0.27189(16) 0.0184(5) Uani 1 1 d . . . . .
P2 P 0.65313(5) 0.32091(5) 0.22873(4) 0.01573(15) Uani 1 1 d . . . . .
B2 B 0.7111(2) 0.1753(2) 0.2042(2) 0.0188(6) Uani 1 1 d . . . . .
C5 C 0.9018(2) 0.6841(2) 0.22039(18) 0.0285(6) Uani 1 1 d . . . . .
H5 H 0.960989 0.722885 0.203010 0.034 Uiso 1 1 calc R U . . .
C4 C 0.9196(2) 0.5695(2) 0.26745(17) 0.0231(6) Uani 1 1 d . . . . .
H4 H 0.990970 0.533172 0.279977 0.028 Uiso 1 1 calc R U . . .
C3 C 0.83697(19) 0.5090(2) 0.29572(16) 0.0173(5) Uani 1 1 d . . . . .
C7 C 0.7121(2) 0.6825(2) 0.22523(17) 0.0232(6) Uani 1 1 d . . . . .
C6 C 0.8013(2) 0.7397(2) 0.19957(18) 0.0293(6) Uani 1 1 d . . . . .
H6 H 0.790782 0.816694 0.167915 0.035 Uiso 1 1 calc R U . . .
C8 C 0.6060(2) 0.7338(2) 0.20534(19) 0.0307(7) Uani 1 1 d . . . . .
H8 H 0.592148 0.810640 0.172939 0.037 Uiso 1 1 calc R U . . .
C9 C 0.5226(2) 0.6757(2) 0.23160(19) 0.0298(7) Uani 1 1 d . . . . .
H9 H 0.451440 0.712603 0.218922 0.036 Uiso 1 1 calc R U . . .
C10 C 0.5413(2) 0.5620(2) 0.27709(17) 0.0230(6) Uani 1 1 d . . . . .
H10 H 0.482919 0.522063 0.294582 0.028 Uiso 1 1 calc R U . . .
C11 C 0.61452(19) 0.2913(2) 0.44285(17) 0.0188(5) Uani 1 1 d . . . . .
C12 C 0.5238(2) 0.3421(2) 0.47884(18) 0.0251(6) Uani 1 1 d . . . . .
H12 H 0.495445 0.416026 0.445114 0.030 Uiso 1 1 calc R U . . .
C13 C 0.4746(2) 0.2849(2) 0.56393(19) 0.0312(7) Uani 1 1 d . . . . .
H13 H 0.412973 0.319874 0.588599 0.037 Uiso 1 1 calc R U . . .
C14 C 0.5151(2) 0.1771(2) 0.6129(2) 0.0346(7) Uani 1 1 d . . . . .
H14 H 0.481439 0.138130 0.671274 0.042 Uiso 1 1 calc R U . . .
C16 C 0.6548(2) 0.1829(2) 0.49255(18) 0.0258(6) Uani 1 1 d . . . . .
H16 H 0.717085 0.147734 0.468694 0.031 Uiso 1 1 calc R U . . .
C15 C 0.6040(2) 0.1261(2) 0.57714(19) 0.0340(7) Uani 1 1 d . . . . .
H15 H 0.630835 0.051594 0.610485 0.041 Uiso 1 1 calc R U . . .
C19 C 0.7323(2) 0.4387(2) 0.59260(18) 0.0271(6) Uani 1 1 d . . . . .
H19A H 0.678386 0.497599 0.602082 0.033 Uiso 1 1 calc R U . . .
H19B H 0.705754 0.368671 0.629807 0.033 Uiso 1 1 calc R U . . .
C18 C 0.7438(2) 0.4572(2) 0.49212(17) 0.0226(6) Uani 1 1 d . . . . .
H18A H 0.764542 0.529932 0.454832 0.027 Uiso 1 1 calc R U . . .
H18B H 0.673105 0.456766 0.474644 0.027 Uiso 1 1 calc R U . . .
C17 C 0.82852(18) 0.3701(2) 0.47070(16) 0.0172(5) Uani 1 1 d . . . . .
H17 H 0.806749 0.297171 0.509287 0.021 Uiso 1 1 calc R U . . .
C20 C 0.8389(2) 0.4364(2) 0.62397(19) 0.0292(7) Uani 1 1 d . . . . .
H20A H 0.830558 0.416889 0.690514 0.035 Uiso 1 1 calc R U . . .
H20B H 0.860320 0.509710 0.593370 0.035 Uiso 1 1 calc R U . . .
C21 C 0.9261(2) 0.3541(2) 0.60179(18) 0.0263(6) Uani 1 1 d . . . . .
H21A H 0.909461 0.279790 0.639464 0.032 Uiso 1 1 calc R U . . .
H21B H 0.996109 0.358726 0.617641 0.032 Uiso 1 1 calc R U . . .
C22 C 0.93557(19) 0.3733(2) 0.50136(17) 0.0205(5) Uani 1 1 d . . . . .
H22A H 0.992005 0.316848 0.490630 0.025 Uiso 1 1 calc R U . . .
H22B H 0.958298 0.445131 0.463976 0.025 Uiso 1 1 calc R U . . .
C23 C 0.95031(19) 0.3023(2) 0.34196(16) 0.0176(5) Uani 1 1 d . . . . .
H23 H 1.014924 0.330469 0.345712 0.021 Uiso 1 1 calc R U . . .
C24 C 0.9636(2) 0.1826(2) 0.41013(17) 0.0219(6) Uani 1 1 d . . . . .
H24A H 0.958310 0.179612 0.472713 0.026 Uiso 1 1 calc R U . . .
H24B H 0.904359 0.148274 0.406544 0.026 Uiso 1 1 calc R U . . .
C25 C 1.0716(2) 0.1186(2) 0.39110(19) 0.0291(6) Uani 1 1 d . . . . .
H25A H 1.130871 0.148592 0.400280 0.035 Uiso 1 1 calc R U . . .
H25B H 1.075895 0.041529 0.434801 0.035 Uiso 1 1 calc R U . . .
C26 C 1.0858(2) 0.1239(2) 0.2947(2) 0.0320(7) Uani 1 1 d . . . . .
H26A H 1.033143 0.084118 0.288285 0.038 Uiso 1 1 calc R U . . .
H26B H 1.159073 0.087424 0.282923 0.038 Uiso 1 1 calc R U . . .
C27 C 1.0697(2) 0.2408(2) 0.22445(19) 0.0284(6) Uani 1 1 d . . . . .
H27A H 1.071239 0.240864 0.163217 0.034 Uiso 1 1 calc R U . . .
H27B H 1.129624 0.277161 0.223623 0.034 Uiso 1 1 calc R U . . .
C28 C 0.9623(2) 0.3045(2) 0.24601(17) 0.0230(6) Uani 1 1 d . . . . .
H28A H 0.956647 0.381168 0.201288 0.028 Uiso 1 1 calc R U . . .
H28B H 0.902465 0.273328 0.239306 0.028 Uiso 1 1 calc R U . . .
C29 C 0.72621(18) 0.4080(2) 0.12891(16) 0.0161(5) Uani 1 1 d . . . . .
C30 C 0.80184(19) 0.3440(2) 0.08845(16) 0.0173(5) Uani 1 1 d . . . . .
C31 C 0.80328(19) 0.2289(2) 0.12514(16) 0.0194(5) Uani 1 1 d . . . . .
C32 C 0.8793(2) 0.1728(2) 0.08218(18) 0.0277(6) Uani 1 1 d . . . . .
H32 H 0.882001 0.096418 0.102579 0.033 Uiso 1 1 calc R U . . .
C33 C 0.9529(2) 0.2249(2) 0.00930(19) 0.0331(7) Uani 1 1 d . . . . .
H33 H 1.005327 0.182465 -0.016455 0.040 Uiso 1 1 calc R U . . .
C34 C 0.9503(2) 0.3342(2) -0.02474(19) 0.0296(6) Uani 1 1 d . . . . .
H34 H 0.999961 0.367893 -0.074367 0.036 Uiso 1 1 calc R U . . .
C35 C 0.87411(19) 0.3977(2) 0.01348(17) 0.0209(5) Uani 1 1 d . . . . .
C36 C 0.8662(2) 0.5118(2) -0.01899(18) 0.0252(6) Uani 1 1 d . . . . .
H36 H 0.914202 0.548060 -0.068892 0.030 Uiso 1 1 calc R U . . .
C37 C 0.7910(2) 0.5715(2) 0.01952(17) 0.0236(6) Uani 1 1 d . . . . .
H37 H 0.786780 0.648387 -0.004323 0.028 Uiso 1 1 calc R U . . .
C38 C 0.72035(19) 0.5196(2) 0.09401(17) 0.0193(5) Uani 1 1 d . . . . .
H38 H 0.668270 0.561438 0.120524 0.023 Uiso 1 1 calc R U . . .
C39 C 0.50862(19) 0.3691(2) 0.22392(17) 0.0185(5) Uani 1 1 d . . . . .
C40 C 0.4389(2) 0.3116(2) 0.29446(18) 0.0253(6) Uani 1 1 d . . . . .
H40 H 0.467175 0.250605 0.345228 0.030 Uiso 1 1 calc R U . . .
C41 C 0.3284(2) 0.3421(3) 0.2917(2) 0.0330(7) Uani 1 1 d . . . . .
H41 H 0.281198 0.302647 0.340704 0.040 Uiso 1 1 calc R U . . .
C42 C 0.2869(2) 0.4298(3) 0.2179(2) 0.0324(7) Uani 1 1 d . . . . .
H42 H 0.211014 0.450367 0.215970 0.039 Uiso 1 1 calc R U . . .
C43 C 0.3547(2) 0.4879(2) 0.1466(2) 0.0308(7) Uani 1 1 d . . . . .
H43 H 0.325584 0.548112 0.095741 0.037 Uiso 1 1 calc R U . . .
C44 C 0.4658(2) 0.4583(2) 0.14924(18) 0.0231(6) Uani 1 1 d . . . . .
H44 H 0.512650 0.498633 0.100399 0.028 Uiso 1 1 calc R U . . .
C45 C 0.7491(2) 0.0767(2) 0.29926(17) 0.0215(6) Uani 1 1 d . . . . .
H45 H 0.784746 0.109598 0.329672 0.026 Uiso 1 1 calc R U . . .
C46 C 0.8333(2) -0.0154(2) 0.28617(19) 0.0294(6) Uani 1 1 d . . . . .
H46A H 0.803637 -0.045747 0.250843 0.035 Uiso 1 1 calc R U . . .
H46B H 0.898236 0.015139 0.250257 0.035 Uiso 1 1 calc R U . . .
C47 C 0.8657(2) -0.1070(2) 0.3760(2) 0.0373(7) Uani 1 1 d . . . . .
H47A H 0.917002 -0.165533 0.363420 0.045 Uiso 1 1 calc R U . . .
H47B H 0.902719 -0.078822 0.408520 0.045 Uiso 1 1 calc R U . . .
C48 C 0.7690(3) -0.1535(2) 0.4357(2) 0.0388(8) Uani 1 1 d . . . . .
H48A H 0.792465 -0.211621 0.493892 0.047 Uiso 1 1 calc R U . . .
H48B H 0.734670 -0.186186 0.405011 0.047 Uiso 1 1 calc R U . . .
C49 C 0.6881(2) -0.0651(2) 0.45464(19) 0.0316(7) Uani 1 1 d . . . . .
H49A H 0.720372 -0.037520 0.490544 0.038 Uiso 1 1 calc R U . . .
H49B H 0.623721 -0.096276 0.491331 0.038 Uiso 1 1 calc R U . . .
C50 C 0.6539(2) 0.0296(2) 0.36598(18) 0.0250(6) Uani 1 1 d . . . . .
H50A H 0.606698 0.088372 0.381079 0.030 Uiso 1 1 calc R U . . .
H50B H 0.611089 0.004018 0.335445 0.030 Uiso 1 1 calc R U . . .
C51 C 0.6087(2) 0.1642(2) 0.16029(17) 0.0219(6) Uani 1 1 d . . . . .
H51 H 0.543569 0.165604 0.204089 0.026 Uiso 1 1 calc R U . . .
C52 C 0.6224(3) 0.0572(2) 0.1469(2) 0.0384(8) Uani 1 1 d . . . . .
H52A H 0.684043 0.054980 0.101319 0.046 Uiso 1 1 calc R U . . .
H52B H 0.638554 -0.005112 0.205177 0.046 Uiso 1 1 calc R U . . .
C53 C 0.5210(3) 0.0466(3) 0.1151(3) 0.0620(12) Uani 1 1 d . . . . .
H53A H 0.460716 0.043164 0.162942 0.074 Uiso 1 1 calc R U . . .
H53B H 0.533171 -0.022256 0.106018 0.074 Uiso 1 1 calc R U . . .
C54 C 0.4899(3) 0.1420(3) 0.0262(2) 0.0566(11) Uani 1 1 d . . . . .
H54A H 0.545253 0.139607 -0.023936 0.068 Uiso 1 1 calc R U . . .
H54B H 0.420226 0.135646 0.010945 0.068 Uiso 1 1 calc R U . . .
C55 C 0.4803(3) 0.2491(2) 0.0351(2) 0.0384(8) Uani 1 1 d . . . . .
H55A H 0.417979 0.255909 0.078998 0.046 Uiso 1 1 calc R U . . .
H55B H 0.467166 0.309826 -0.024622 0.046 Uiso 1 1 calc R U . . .
C56 C 0.5824(2) 0.2569(2) 0.06770(18) 0.0256(6) Uani 1 1 d . . . . .
H56A H 0.573668 0.327719 0.072998 0.031 Uiso 1 1 calc R U . . .
H56B H 0.643698 0.254495 0.021761 0.031 Uiso 1 1 calc R U . . .
C57 C 0.208(3) 0.916(2) 0.212(2) 0.0946(11) Uani 0.113(5) 1 d D . P A 1
H57A H 0.129079 0.920549 0.219596 0.114 Uiso 0.113(5) 1 calc R U P A 1
H57B H 0.233705 0.915784 0.266517 0.114 Uiso 0.113(5) 1 calc R U P A 1
C58 C 0.246(4) 1.0057(9) 0.125(2) 0.0946(11) Uani 0.113(5) 1 d D . P A 1
H58A H 0.213302 1.079510 0.122197 0.114 Uiso 0.113(5) 1 calc R U P A 1
H58B H 0.325273 0.999502 0.114755 0.114 Uiso 0.113(5) 1 calc R U P A 1
C59 C 0.198(3) 0.9727(19) 0.0652(18) 0.0946(11) Uani 0.113(5) 1 d D . P A 1
H59A H 0.130223 0.942337 0.090358 0.114 Uiso 0.113(5) 1 calc R U P A 1
H59B H 0.196622 1.024659 0.000629 0.114 Uiso 0.113(5) 1 calc R U P A 1
C60 C 0.296(3) 0.895988 0.0884(14) 0.0946(11) Uani 0.113(5) 1 d D . P A 1
H60A H 0.356537 0.933026 0.085094 0.114 Uiso 0.113(5) 1 calc R U P A 1
H60B H 0.315868 0.856996 0.047129 0.114 Uiso 0.113(5) 1 calc R U P A 1
C57A C 0.247450 0.9131(5) 0.2031(4) 0.0946(11) Uani 0.887(5) 1 d D . P A 2
H57X H 0.316001 0.938029 0.200294 0.114 Uiso 0.887(5) 1 calc R U P A 2
H57Y H 0.206971 0.903147 0.263004 0.114 Uiso 0.887(5) 1 calc R U P A 2
C58A C 0.1818(5) 0.9938(5) 0.1269(4) 0.0946(11) Uani 0.887(5) 1 d D . P A 2
H58C H 0.129316 1.045477 0.147426 0.114 Uiso 0.887(5) 1 calc R U P A 2
H58D H 0.228886 1.035457 0.074258 0.114 Uiso 0.887(5) 1 calc R U P A 2
C59A C 0.1273(5) 0.9284(5) 0.1033(5) 0.0946(11) Uani 0.887(5) 1 d D . P A 2
H59X H 0.124717 0.957457 0.036478 0.114 Uiso 0.887(5) 1 calc R U P A 2
H59Y H 0.052627 0.927468 0.132656 0.114 Uiso 0.887(5) 1 calc R U P A 2
C60A C 0.1904(5) 0.8181(5) 0.1368(4) 0.0946(11) Uani 0.887(5) 1 d D . P A 2
H60X H 0.142228 0.763989 0.173708 0.114 Uiso 0.887(5) 1 calc R U P A 2
H60Y H 0.226010 0.799968 0.084688 0.114 Uiso 0.887(5) 1 calc R U P A 2

loop_
_atom_site_aniso_label
_atom_site_aniso_U_11
_atom_site_aniso_U_22
_atom_site_aniso_U_33
_atom_site_aniso_U_23
_atom_site_aniso_U_13
_atom_site_aniso_U_12
P1 0.0147(3) 0.0165(3) 0.0144(3) -0.0054(3) -0.0025(2) -0.0015(2)
B1 0.0156(13) 0.0185(14) 0.0190(14) -0.0081(12) -0.0048(11) -0.0027(11)
O1 0.091(2) 0.107(3) 0.136(3) -0.070(2) -0.044(2) 0.021(2)
C1 0.0197(12) 0.0172(12) 0.0128(12) -0.0067(10) -0.0018(9) -0.0005(10)
C2 0.0268(13) 0.0177(12) 0.0114(12) -0.0069(10) -0.0031(10) -0.0018(10)
P2 0.0164(3) 0.0150(3) 0.0145(3) -0.0041(3) -0.0023(2) -0.0029(3)
B2 0.0248(14) 0.0152(14) 0.0188(14) -0.0086(11) -0.0031(11) -0.0028(11)
C5 0.0405(16) 0.0279(15) 0.0211(14) -0.0095(12) 0.0031(12) -0.0186(13)
C4 0.0262(13) 0.0253(14) 0.0215(14) -0.0120(11) 0.0007(11) -0.0084(11)
C3 0.0201(12) 0.0200(13) 0.0137(12) -0.0085(10) -0.0010(9) -0.0034(10)
C7 0.0370(15) 0.0175(13) 0.0153(13) -0.0072(11) -0.0044(11) -0.0016(11)
C6 0.0497(17) 0.0178(14) 0.0195(14) -0.0052(11) -0.0022(12) -0.0090(12)
C8 0.0458(17) 0.0178(14) 0.0246(15) -0.0081(12) -0.0106(13) 0.0080(12)
C9 0.0333(15) 0.0288(15) 0.0252(15) -0.0135(12) -0.0112(12) 0.0123(12)
C10 0.0234(13) 0.0284(14) 0.0180(13) -0.0119(11) -0.0043(10) 0.0017(11)
C11 0.0183(12) 0.0239(13) 0.0163(13) -0.0080(11) -0.0004(10) -0.0084(10)
C12 0.0214(13) 0.0302(15) 0.0234(14) -0.0108(12) -0.0021(11) -0.0033(11)
C13 0.0267(15) 0.0429(18) 0.0256(15) -0.0155(13) 0.0061(11) -0.0110(13)
C14 0.0419(17) 0.0394(17) 0.0216(15) -0.0093(13) 0.0108(12) -0.0212(14)
C16 0.0297(14) 0.0249(14) 0.0230(14) -0.0097(12) 0.0006(11) -0.0069(11)
C15 0.0467(18) 0.0246(15) 0.0259(16) -0.0046(12) 0.0031(13) -0.0123(13)
C19 0.0205(13) 0.0407(17) 0.0253(15) -0.0199(13) 0.0000(11) -0.0027(12)
C18 0.0180(12) 0.0290(15) 0.0233(14) -0.0135(12) -0.0034(10) -0.0010(11)
C17 0.0172(12) 0.0184(13) 0.0166(12) -0.0071(10) -0.0031(9) -0.0021(10)
C20 0.0254(14) 0.0432(18) 0.0262(15) -0.0224(14) -0.0035(11) -0.0010(13)
C21 0.0257(14) 0.0331(16) 0.0238(14) -0.0145(12) -0.0083(11) -0.0005(12)
C22 0.0169(12) 0.0252(14) 0.0217(13) -0.0122(11) -0.0021(10) -0.0018(10)
C23 0.0160(12) 0.0196(13) 0.0174(13) -0.0073(10) -0.0020(9) -0.0029(10)
C24 0.0223(13) 0.0211(13) 0.0200(14) -0.0065(11) -0.0039(10) -0.0005(11)
C25 0.0307(15) 0.0202(14) 0.0306(16) -0.0073(12) -0.0066(12) 0.0049(12)
C26 0.0346(16) 0.0262(15) 0.0349(16) -0.0156(13) -0.0039(13) 0.0042(12)
C27 0.0287(14) 0.0301(15) 0.0242(15) -0.0116(12) 0.0015(11) -0.0013(12)
C28 0.0236(13) 0.0238(14) 0.0196(14) -0.0082(11) -0.0035(10) 0.0006(11)
C29 0.0135(11) 0.0191(12) 0.0141(12) -0.0043(10) -0.0029(9) -0.0030(10)
C30 0.0175(12) 0.0207(13) 0.0128(12) -0.0041(10) -0.0047(9) -0.0036(10)
C31 0.0229(13) 0.0218(13) 0.0139(12) -0.0064(10) -0.0058(10) -0.0026(10)
C32 0.0341(15) 0.0267(15) 0.0216(14) -0.0116(12) -0.0003(11) -0.0007(12)
C33 0.0343(16) 0.0392(17) 0.0257(15) -0.0179(13) 0.0058(12) -0.0014(13)
C34 0.0296(15) 0.0371(16) 0.0202(14) -0.0108(13) 0.0045(11) -0.0081(12)
C35 0.0199(12) 0.0252(14) 0.0171(13) -0.0067(11) -0.0033(10) -0.0049(10)
C36 0.0245(13) 0.0302(15) 0.0168(13) -0.0026(11) 0.0010(10) -0.0124(11)
C37 0.0263(14) 0.0192(13) 0.0216(14) -0.0016(11) -0.0040(11) -0.0083(11)
C38 0.0191(12) 0.0211(13) 0.0175(13) -0.0059(11) -0.0050(10) -0.0040(10)
C39 0.0192(12) 0.0195(13) 0.0188(13) -0.0083(11) -0.0024(10) -0.0050(10)
C40 0.0248(13) 0.0296(15) 0.0236(14) -0.0103(12) -0.0037(11) -0.0083(11)
C41 0.0214(14) 0.0487(19) 0.0321(16) -0.0183(14) 0.0042(12) -0.0127(13)
C42 0.0172(13) 0.0462(18) 0.0395(17) -0.0234(15) -0.0046(12) -0.0018(12)
C43 0.0258(14) 0.0286(16) 0.0371(17) -0.0116(13) -0.0117(12) 0.0014(12)
C44 0.0193(12) 0.0247(14) 0.0260(14) -0.0097(12) -0.0055(11) -0.0033(11)
C45 0.0278(13) 0.0178(13) 0.0190(13) -0.0056(10) -0.0068(10) -0.0037(11)
C46 0.0327(15) 0.0253(15) 0.0268(15) -0.0085(12) -0.0076(12) 0.0024(12)
C47 0.0434(17) 0.0293(16) 0.0288(16) -0.0052(13) -0.0122(13) 0.0091(14)
C48 0.0558(19) 0.0214(15) 0.0293(17) 0.0007(13) -0.0154(14) 0.0005(14)
C49 0.0378(16) 0.0248(15) 0.0232(15) 0.0022(12) -0.0062(12) -0.0083(12)
C50 0.0283(14) 0.0207(14) 0.0220(14) -0.0026(11) -0.0085(11) -0.0032(11)
C51 0.0279(14) 0.0181(13) 0.0194(13) -0.0058(11) -0.0082(11) -0.0015(11)
C52 0.064(2) 0.0191(14) 0.0358(18) -0.0078(13) -0.0292(16) -0.0009(14)
C53 0.105(3) 0.0221(17) 0.067(2) -0.0049(17) -0.060(2) -0.0130(18)
C54 0.090(3) 0.0285(17) 0.057(2) -0.0050(16) -0.057(2) -0.0074(17)
C55 0.0515(19) 0.0276(16) 0.0364(18) -0.0047(14) -0.0253(15) -0.0069(14)
C56 0.0332(15) 0.0205(14) 0.0249(15) -0.0089(12) -0.0099(12) -0.0024(11)
C57 0.095(2) 0.093(2) 0.119(2) -0.0661(19) -0.0497(18) 0.0190(16)
C58 0.095(2) 0.093(2) 0.119(2) -0.0661(19) -0.0497(18) 0.0190(16)
C59 0.095(2) 0.093(2) 0.119(2) -0.0661(19) -0.0497(18) 0.0190(16)
C60 0.095(2) 0.093(2) 0.119(2) -0.0661(19) -0.0497(18) 0.0190(16)
C57A 0.095(2) 0.093(2) 0.119(2) -0.0661(19) -0.0497(18) 0.0190(16)
C58A 0.095(2) 0.093(2) 0.119(2) -0.0661(19) -0.0497(18) 0.0190(16)
C59A 0.095(2) 0.093(2) 0.119(2) -0.0661(19) -0.0497(18) 0.0190(16)
C60A 0.095(2) 0.093(2) 0.119(2) -0.0661(19) -0.0497(18) 0.0190(16)

loop_
_atom_type_symbol
_atom_type_description
_atom_type_scat_dispersion_real
_atom_type_scat_dispersion_imag
_atom_type_scat_source
C C 0.0033 0.0016 'International Tables Vol C Tables 4.2.6.8 and 6.1.1.4'
H H 0.0000 0.0000 'International Tables Vol C Tables 4.2.6.8 and 6.1.1.4'
B B 0.0013 0.0007 'International Tables Vol C Tables 4.2.6.8 and 6.1.1.4'
O O 0.0106 0.0060 'International Tables Vol C Tables 4.2.6.8 and 6.1.1.4'
P P 0.1023 0.0942 'International Tables Vol C Tables 4.2.6.8 and 6.1.1.4'

loop_
_geom_angle_atom_site_label_1
_geom_angle_atom_site_label_2
_geom_angle_atom_site_label_3
_geom_angle
_geom_angle_site_symmetry_1
_geom_angle_site_symmetry_3
_geom_angle_publ_flag
C1 P1 C11 110.58(11) . . ?
C1 P1 B1 94.20(11) . . ?
C11 P1 B1 113.69(11) . . ?
C1 P1 P2 100.48(8) . . ?
C11 P1 P2 106.17(8) . . ?
B1 P1 P2 128.97(8) . . ?
C23 B1 C3 116.7(2) . . ?
C23 B1 C17 114.96(19) . . ?
C3 B1 C17 110.2(2) . . ?
C23 B1 P1 115.80(17) . . ?
C3 B1 P1 93.85(15) . . ?
C17 B1 P1 102.68(16) . . ?
C60A O1 C57A 109.0(4) . . ?
C57 O1 C60 89.0(9) . . ?
C10 C1 C2 120.2(2) . . ?
C10 C1 P1 129.7(2) . . ?
C2 C1 P1 109.68(17) . . ?
C7 C2 C1 119.2(2) . . ?
C7 C2 C3 122.4(2) . . ?
C1 C2 C3 118.4(2) . . ?
C29 P2 C39 110.14(11) . . ?
C29 P2 B2 95.32(11) . . ?
C39 P2 B2 115.71(11) . . ?
C29 P2 P1 101.73(8) . . ?
C39 P2 P1 103.46(8) . . ?
B2 P2 P1 128.26(8) . . ?
C31 B2 C45 118.5(2) . . ?
C31 B2 C51 111.1(2) . . ?
C45 B2 C51 117.9(2) . . ?
C31 B2 P2 94.06(16) . . ?
C45 B2 P2 108.59(17) . . ?
C51 B2 P2 102.42(16) . . ?
C6 C5 C4 121.1(3) . . ?
C6 C5 H5 119.4 . . ?
C4 C5 H5 119.4 . . ?
C3 C4 C5 122.2(2) . . ?
C3 C4 H4 118.9 . . ?
C5 C4 H4 118.9 . . ?
C4 C3 C2 116.3(2) . . ?
C4 C3 B1 124.5(2) . . ?
C2 C3 B1 118.6(2) . . ?
C8 C7 C2 118.6(3) . . ?
C8 C7 C6 123.4(2) . . ?
C2 C7 C6 118.0(2) . . ?
C5 C6 C7 119.9(3) . . ?
C5 C6 H6 120.0 . . ?
C7 C6 H6 120.0 . . ?
C9 C8 C7 121.4(3) . . ?
C9 C8 H8 119.3 . . ?
C7 C8 H8 119.3 . . ?
C8 C9 C10 120.5(2) . . ?
C8 C9 H9 119.7 . . ?
C10 C9 H9 119.7 . . ?
C1 C10 C9 120.0(3) . . ?
C1 C10 H10 120.0 . . ?
C9 C10 H10 120.0 . . ?
C16 C11 C12 119.5(2) . . ?
C16 C11 P1 116.92(19) . . ?
C12 C11 P1 123.2(2) . . ?
C13 C12 C11 120.1(3) . . ?
C13 C12 H12 120.0 . . ?
C11 C12 H12 120.0 . . ?
C14 C13 C12 120.1(3) . . ?
C14 C13 H13 119.9 . . ?
C12 C13 H13 119.9 . . ?
C15 C14 C13 120.0(3) . . ?
C15 C14 H14 120.0 . . ?
C13 C14 H14 120.0 . . ?
C15 C16 C11 119.9(3) . . ?
C15 C16 H16 120.0 . . ?
C11 C16 H16 120.0 . . ?
C14 C15 C16 120.4(3) . . ?
C14 C15 H15 119.8 . . ?
C16 C15 H15 119.8 . . ?
C20 C19 C18 111.5(2) . . ?
C20 C19 H19A 109.3 . . ?
C18 C19 H19A 109.3 . . ?
C20 C19 H19B 109.3 . . ?
C18 C19 H19B 109.3 . . ?
H19A C19 H19B 108.0 . . ?
C19 C18 C17 112.8(2) . . ?
C19 C18 H18A 109.0 . . ?
C17 C18 H18A 109.0 . . ?
C19 C18 H18B 109.0 . . ?
C17 C18 H18B 109.0 . . ?
H18A C18 H18B 107.8 . . ?
C22 C17 C18 106.3(2) . . ?
C22 C17 B1 109.19(19) . . ?
C18 C17 B1 117.02(19) . . ?
C22 C17 H17 108.0 . . ?
C18 C17 H17 108.0 . . ?
B1 C17 H17 108.0 . . ?
C19 C20 C21 110.5(2) . . ?
C19 C20 H20A 109.5 . . ?
C21 C20 H20A 109.5 . . ?
C19 C20 H20B 109.5 . . ?
C21 C20 H20B 109.5 . . ?
H20A C20 H20B 108.1 . . ?
C20 C21 C22 112.2(2) . . ?
C20 C21 H21A 109.2 . . ?
C22 C21 H21A 109.2 . . ?
C20 C21 H21B 109.2 . . ?
C22 C21 H21B 109.2 . . ?
H21A C21 H21B 107.9 . . ?
C21 C22 C17 112.3(2) . . ?
C21 C22 H22A 109.1 . . ?
C17 C22 H22A 109.1 . . ?
C21 C22 H22B 109.1 . . ?
C17 C22 H22B 109.1 . . ?
H22A C22 H22B 107.9 . . ?
C28 C23 C24 108.2(2) . . ?
C28 C23 B1 115.35(19) . . ?
C24 C23 B1 116.4(2) . . ?
C28 C23 H23 105.3 . . ?
C24 C23 H23 105.3 . . ?
B1 C23 H23 105.3 . . ?
C25 C24 C23 111.8(2) . . ?
C25 C24 H24A 109.3 . . ?
C23 C24 H24A 109.3 . . ?
C25 C24 H24B 109.3 . . ?
C23 C24 H24B 109.3 . . ?
H24A C24 H24B 107.9 . . ?
C26 C25 C24 111.5(2) . . ?
C26 C25 H25A 109.3 . . ?
C24 C25 H25A 109.3 . . ?
C26 C25 H25B 109.3 . . ?
C24 C25 H25B 109.3 . . ?
H25A C25 H25B 108.0 . . ?
C25 C26 C27 111.8(2) . . ?
C25 C26 H26A 109.3 . . ?
C27 C26 H26A 109.3 . . ?
C25 C26 H26B 109.3 . . ?
C27 C26 H26B 109.3 . . ?
H26A C26 H26B 107.9 . . ?
C26 C27 C28 111.3(2) . . ?
C26 C27 H27A 109.4 . . ?
C28 C27 H27A 109.4 . . ?
C26 C27 H27B 109.4 . . ?
C28 C27 H27B 109.4 . . ?
H27A C27 H27B 108.0 . . ?
C23 C28 C27 112.8(2) . . ?
C23 C28 H28A 109.0 . . ?
C27 C28 H28A 109.0 . . ?
C23 C28 H28B 109.0 . . ?
C27 C28 H28B 109.0 . . ?
H28A C28 H28B 107.8 . . ?
C38 C29 C30 120.8(2) . . ?
C38 C29 P2 128.93(19) . . ?
C30 C29 P2 110.19(18) . . ?
C35 C30 C29 118.4(2) . . ?
C35 C30 C31 122.5(2) . . ?
C29 C30 C31 119.0(2) . . ?
C32 C31 C30 115.4(2) . . ?
C32 C31 B2 124.7(2) . . ?
C30 C31 B2 119.5(2) . . ?
C31 C32 C33 122.5(3) . . ?
C31 C32 H32 118.8 . . ?
C33 C32 H32 118.8 . . ?
C34 C33 C32 121.3(3) . . ?
C34 C33 H33 119.3 . . ?
C32 C33 H33 119.3 . . ?
C33 C34 C35 119.9(3) . . ?
C33 C34 H34 120.0 . . ?
C35 C34 H34 120.0 . . ?
C34 C35 C36 122.9(2) . . ?
C34 C35 C30 118.3(2) . . ?
C36 C35 C30 118.7(2) . . ?
C37 C36 C35 121.7(2) . . ?
C37 C36 H36 119.2 . . ?
C35 C36 H36 119.2 . . ?
C36 C37 C38 120.2(2) . . ?
C36 C37 H37 119.9 . . ?
C38 C37 H37 119.9 . . ?
C29 C38 C37 120.1(2) . . ?
C29 C38 H38 119.9 . . ?
C37 C38 H38 119.9 . . ?
C40 C39 C44 119.1(2) . . ?
C40 C39 P2 118.61(19) . . ?
C44 C39 P2 122.22(19) . . ?
C41 C40 C39 120.7(3) . . ?
C41 C40 H40 119.7 . . ?
C39 C40 H40 119.7 . . ?
C42 C41 C40 119.9(3) . . ?
C42 C41 H41 120.0 . . ?
C40 C41 H41 120.0 . . ?
C41 C42 C43 120.5(2) . . ?
C41 C42 H42 119.8 . . ?
C43 C42 H42 119.8 . . ?
C42 C43 C44 120.0(3) . . ?
C42 C43 H43 120.0 . . ?
C44 C43 H43 120.0 . . ?
C43 C44 C39 119.9(3) . . ?
C43 C44 H44 120.0 . . ?
C39 C44 H44 120.0 . . ?
C46 C45 C50 110.2(2) . . ?
C46 C45 B2 114.1(2) . . ?
C50 C45 B2 113.0(2) . . ?
C46 C45 H45 106.3 . . ?
C50 C45 H45 106.3 . . ?
B2 C45 H45 106.3 . . ?
C47 C46 C45 112.9(2) . . ?
C47 C46 H46A 109.0 . . ?
C45 C46 H46A 109.0 . . ?
C47 C46 H46B 109.0 . . ?
C45 C46 H46B 109.0 . . ?
H46A C46 H46B 107.8 . . ?
C48 C47 C46 111.4(2) . . ?
C48 C47 H47A 109.3 . . ?
C46 C47 H47A 109.3 . . ?
C48 C47 H47B 109.3 . . ?
C46 C47 H47B 109.3 . . ?
H47A C47 H47B 108.0 . . ?
C47 C48 C49 110.5(2) . . ?
C47 C48 H48A 109.6 . . ?
C49 C48 H48A 109.6 . . ?
C47 C48 H48B 109.6 . . ?
C49 C48 H48B 109.6 . . ?
H48A C48 H48B 108.1 . . ?
C48 C49 C50 111.3(2) . . ?
C48 C49 H49A 109.4 . . ?
C50 C49 H49A 109.4 . . ?
C48 C49 H49B 109.4 . . ?
C50 C49 H49B 109.4 . . ?
H49A C49 H49B 108.0 . . ?
C49 C50 C45 113.7(2) . . ?
C49 C50 H50A 108.8 . . ?
C45 C50 H50A 108.8 . . ?
C49 C50 H50B 108.8 . . ?
C45 C50 H50B 108.8 . . ?
H50A C50 H50B 107.7 . . ?
C52 C51 C56 106.3(2) . . ?
C52 C51 B2 113.8(2) . . ?
C56 C51 B2 114.7(2) . . ?
C52 C51 H51 107.2 . . ?
C56 C51 H51 107.2 . . ?
B2 C51 H51 107.2 . . ?
C53 C52 C51 111.4(3) . . ?
C53 C52 H52A 109.4 . . ?
C51 C52 H52A 109.4 . . ?
C53 C52 H52B 109.4 . . ?
C51 C52 H52B 109.4 . . ?
H52A C52 H52B 108.0 . . ?
C52 C53 C54 112.1(3) . . ?
C52 C53 H53A 109.2 . . ?
C54 C53 H53A 109.2 . . ?
C52 C53 H53B 109.2 . . ?
C54 C53 H53B 109.2 . . ?
H53A C53 H53B 107.9 . . ?
C55 C54 C53 110.6(3) . . ?
C55 C54 H54A 109.5 . . ?
C53 C54 H54A 109.5 . . ?
C55 C54 H54B 109.5 . . ?
C53 C54 H54B 109.5 . . ?
H54A C54 H54B 108.1 . . ?
C54 C55 C56 111.0(3) . . ?
C54 C55 H55A 109.4 . . ?
C56 C55 H55A 109.4 . . ?
C54 C55 H55B 109.4 . . ?
C56 C55 H55B 109.4 . . ?
H55A C55 H55B 108.0 . . ?
C55 C56 C51 112.5(2) . . ?
C55 C56 H56A 109.1 . . ?
C51 C56 H56A 109.1 . . ?
C55 C56 H56B 109.1 . . ?
C51 C56 H56B 109.1 . . ?
H56A C56 H56B 107.8 . . ?
C58 C57 O1 98.6(12) . . ?
C58 C57 H57A 112.1 . . ?
O1 C57 H57A 112.1 . . ?
C58 C57 H57B 112.1 . . ?
O1 C57 H57B 112.1 . . ?
H57A C57 H57B 109.7 . . ?
C59 C58 C57 94(2) . . ?
C59 C58 H58A 112.9 . . ?
C57 C58 H58A 112.9 . . ?
C59 C58 H58B 112.9 . . ?
C57 C58 H58B 112.9 . . ?
H58A C58 H58B 110.3 . . ?
C60 C59 C58 76.0(15) . . ?
C60 C59 H59A 115.8 . . ?
C58 C59 H59A 115.8 . . ?
C60 C59 H59B 115.8 . . ?
C58 C59 H59B 115.8 . . ?
H59A C59 H59B 112.8 . . ?
C59 C60 O1 103.6(13) . . ?
C59 C60 H60A 111.0 . . ?
O1 C60 H60A 111.0 . . ?
C59 C60 H60B 111.0 . . ?
O1 C60 H60B 111.0 . . ?
H60A C60 H60B 109.0 . . ?
O1 C57A C58A 105.2(5) . . ?
O1 C57A H57X 110.7 . . ?
C58A C57A H57X 110.7 . . ?
O1 C57A H57Y 110.7 . . ?
C58A C57A H57Y 110.7 . . ?
H57X C57A H57Y 108.8 . . ?
C59A C58A C57A 104.6(5) . . ?
C59A C58A H58C 110.8 . . ?
C57A C58A H58C 110.8 . . ?
C59A C58A H58D 110.8 . . ?
C57A C58A H58D 110.8 . . ?
H58C C58A H58D 108.9 . . ?
C58A C59A C60A 105.8(4) . . ?
C58A C59A H59X 110.6 . . ?
C60A C59A H59X 110.6 . . ?
C58A C59A H59Y 110.6 . . ?
C60A C59A H59Y 110.6 . . ?
H59X C59A H59Y 108.7 . . ?
O1 C60A C59A 108.6(4) . . ?
O1 C60A H60X 110.0 . . ?
C59A C60A H60X 110.0 . . ?
O1 C60A H60Y 110.0 . . ?
C59A C60A H60Y 110.0 . . ?
H60X C60A H60Y 108.4 . . ?

loop_
_geom_bond_atom_site_label_1
_geom_bond_atom_site_label_2
_geom_bond_distance
_geom_bond_site_symmetry_2
_geom_bond_publ_flag
P1 C1 1.807(2) . ?
P1 C11 1.815(2) . ?
P1 B1 2.139(3) . ?
P1 P2 2.2809(9) . ?
B1 C23 1.610(4) . ?
B1 C3 1.610(4) . ?
B1 C17 1.650(4) . ?
O1 C60A 1.389(5) . ?
O1 C57A 1.414(6) . ?
O1 C57 1.580(18) . ?
O1 C60 1.583(15) . ?
C1 C10 1.375(3) . ?
C1 C2 1.429(3) . ?
C2 C7 1.412(3) . ?
C2 C3 1.433(3) . ?
P2 C29 1.805(2) . ?
P2 C39 1.823(2) . ?
P2 B2 2.148(3) . ?
B2 C31 1.623(4) . ?
B2 C45 1.633(4) . ?
B2 C51 1.649(4) . ?
C5 C6 1.360(4) . ?
C5 C4 1.413(4) . ?
C5 H5 0.9500 . ?
C4 C3 1.376(3) . ?
C4 H4 0.9500 . ?
C7 C8 1.407(4) . ?
C7 C6 1.422(4) . ?
C6 H6 0.9500 . ?
C8 C9 1.366(4) . ?
C8 H8 0.9500 . ?
C9 C10 1.401(4) . ?
C9 H9 0.9500 . ?
C10 H10 0.9500 . ?
C11 C16 1.389(4) . ?
C11 C12 1.391(4) . ?
C12 C13 1.387(4) . ?
C12 H12 0.9500 . ?
C13 C14 1.382(4) . ?
C13 H13 0.9500 . ?
C14 C15 1.375(4) . ?
C14 H14 0.9500 . ?
C16 C15 1.389(4) . ?
C16 H16 0.9500 . ?
C15 H15 0.9500 . ?
C19 C20 1.518(3) . ?
C19 C18 1.527(4) . ?
C19 H19A 0.9900 . ?
C19 H19B 0.9900 . ?
C18 C17 1.544(3) . ?
C18 H18A 0.9900 . ?
C18 H18B 0.9900 . ?
C17 C22 1.543(3) . ?
C17 H17 1.0000 . ?
C20 C21 1.519(4) . ?
C20 H20A 0.9900 . ?
C20 H20B 0.9900 . ?
C21 C22 1.525(3) . ?
C21 H21A 0.9900 . ?
C21 H21B 0.9900 . ?
C22 H22A 0.9900 . ?
C22 H22B 0.9900 . ?
C23 C28 1.526(3) . ?
C23 C24 1.538(3) . ?
C23 H23 1.0000 . ?
C24 C25 1.527(3) . ?
C24 H24A 0.9900 . ?
C24 H24B 0.9900 . ?
C25 C26 1.517(4) . ?
C25 H25A 0.9900 . ?
C25 H25B 0.9900 . ?
C26 C27 1.522(4) . ?
C26 H26A 0.9900 . ?
C26 H26B 0.9900 . ?
C27 C28 1.531(3) . ?
C27 H27A 0.9900 . ?
C27 H27B 0.9900 . ?
C28 H28A 0.9900 . ?
C28 H28B 0.9900 . ?
C29 C38 1.379(3) . ?
C29 C30 1.427(3) . ?
C30 C35 1.424(3) . ?
C30 C31 1.430(3) . ?
C31 C32 1.386(4) . ?
C32 C33 1.411(4) . ?
C32 H32 0.9500 . ?
C33 C34 1.356(4) . ?
C33 H33 0.9500 . ?
C34 C35 1.405(4) . ?
C34 H34 0.9500 . ?
C35 C36 1.409(4) . ?
C36 C37 1.368(4) . ?
C36 H36 0.9500 . ?
C37 C38 1.401(3) . ?
C37 H37 0.9500 . ?
C38 H38 0.9500 . ?
C39 C40 1.385(3) . ?
C39 C44 1.399(3) . ?
C40 C41 1.384(4) . ?
C40 H40 0.9500 . ?
C41 C42 1.377(4) . ?
C41 H41 0.9500 . ?
C42 C43 1.379(4) . ?
C42 H42 0.9500 . ?
C43 C44 1.390(3) . ?
C43 H43 0.9500 . ?
C44 H44 0.9500 . ?
C45 C46 1.536(4) . ?
C45 C50 1.537(4) . ?
C45 H45 1.0000 . ?
C46 C47 1.523(4) . ?
C46 H46A 0.9900 . ?
C46 H46B 0.9900 . ?
C47 C48 1.508(4) . ?
C47 H47A 0.9900 . ?
C47 H47B 0.9900 . ?
C48 C49 1.516(4) . ?
C48 H48A 0.9900 . ?
C48 H48B 0.9900 . ?
C49 C50 1.533(3) . ?
C49 H49A 0.9900 . ?
C49 H49B 0.9900 . ?
C50 H50A 0.9900 . ?
C50 H50B 0.9900 . ?
C51 C52 1.538(4) . ?
C51 C56 1.540(3) . ?
C51 H51 1.0000 . ?
C52 C53 1.523(4) . ?
C52 H52A 0.9900 . ?
C52 H52B 0.9900 . ?
C53 C54 1.529(4) . ?
C53 H53A 0.9900 . ?
C53 H53B 0.9900 . ?
C54 C55 1.509(4) . ?
C54 H54A 0.9900 . ?
C54 H54B 0.9900 . ?
C55 C56 1.523(4) . ?
C55 H55A 0.9900 . ?
C55 H55B 0.9900 . ?
C56 H56A 0.9900 . ?
C56 H56B 0.9900 . ?
C57 C58 1.510(19) . ?
C57 H57A 0.9900 . ?
C57 H57B 0.9900 . ?
C58 C59 1.486(19) . ?
C58 H58A 0.9900 . ?
C58 H58B 0.9900 . ?
C59 C60 1.441(19) . ?
C59 H59A 0.9900 . ?
C59 H59B 0.9900 . ?
C60 H60A 0.9900 . ?
C60 H60B 0.9900 . ?
C57A C58A 1.503(7) . ?
C57A H57X 0.9900 . ?
C57A H57Y 0.9900 . ?
C58A C59A 1.438(7) . ?
C58A H58C 0.9900 . ?
C58A H58D 0.9900 . ?
C59A C60A 1.472(6) . ?
C59A H59X 0.9900 . ?
C59A H59Y 0.9900 . ?
C60A H60X 0.9900 . ?
C60A H60Y 0.9900 . ?
